data_1567294
loop_
_publ_author_name
'Heck, Joshua'
'Metz, Fabian'
'Buchenau, S\"oren'
'Teubner, Melissa'
'Grimm-Lebsanft, Benjamin'
'Spaniol, Thomas P.'
'Hoffmann, Alexander'
'R\"ubhausen, Michael A.'
'Herres-Pawlis, Sonja'

_publ_section_title
;
 Manipulating electron transfer -- the influence of substituents on novel
 copper guanidine quinolinyl complexes
;
_journal_issue 28
_journal_name_full 'Chemical Science'
_journal_page_first 8274
_journal_page_last 8288
_journal_paper_doi 10.1039/D2SC02910C
_journal_volume 13
_journal_year 2022
_chemical_formula_moiety 'C30 H40 Cu N8, 2(B F4)'
_chemical_formula_sum 'C30 H40 B2 Cu F8 N8'
_chemical_formula_weight 749.86
_space_group_crystal_system monoclinic
_space_group_IT_number 14
_space_group_name_Hall '-P 2ybc'
_space_group_name_H-M_alt 'P 1 21/c 1'
_atom_sites_solution_hydrogens geom
_audit_creation_method SHELXL-2018/3
_audit_update_record
;
2022-01-06 deposited with the CCDC.	2022-07-06 downloaded from the CCDC.
;
_cell_angle_alpha 90
_cell_angle_beta 108.94(3)
_cell_angle_gamma 90
_cell_formula_units_Z 4
_cell_length_a 17.171(3)
_cell_length_b 8.9412(18)
_cell_length_c 22.701(5)
_cell_measurement_reflns_used 25598
_cell_measurement_temperature 100(2)
_cell_measurement_theta_max 28.17
_cell_measurement_theta_min 2.47
_cell_volume 3296.6(13)
_computing_cell_refinement
;
X-Area Recipe 1.33.0.0 (STOE, 2015)
;
_computing_data_collection
;
X-Area Pilatus3_SV 1.31.131.0 (STOE, 2017)
;
_computing_data_reduction
;
X-Area Integrate 1.71.0.0 (STOE, 2016)
X-Area LANA 1.71.4.0 (STOE, 2017)
;
_computing_molecular_graphics SHELXTL
_computing_publication_material
;
STOE & Cie GmbH, X-Area, software package for collecting single-crystal or
multi-domain crystal data on STOE area-detector diffractometers, for image 
processing, for the correction and scaling of reflection intensities and 
for outlier rejection, version 1.77, Darmstadt 2016
;
_computing_structure_refinement 'SHELXL-2018/3 (Sheldrick, 2018)'
_computing_structure_solution 'SHELXT 2018/2 (Sheldrick, 2018)'
_diffrn_ambient_temperature 100
_diffrn_detector 'Hybrid Pixel Counting Detector'
_diffrn_detector_area_resol_mean 5.81
_diffrn_detector_type 'Dectris Pilatus 200K'
_diffrn_measured_fraction_theta_full 0.999
_diffrn_measured_fraction_theta_max 0.999
_diffrn_measurement_details ' 3440 frames, detector distance = 80 mm'
_diffrn_measurement_device '4-circle diffractometer'
_diffrn_measurement_device_type 'STOE STADIVARI'
_diffrn_measurement_method 'rotation method, \w scans'
_diffrn_radiation_collimation '0.6 mm diameter'
_diffrn_radiation_monochromator 'Graded multilayer mirror'
_diffrn_radiation_polarisn_norm 270
_diffrn_radiation_probe x-ray
_diffrn_radiation_type 'Mo K\a'
_diffrn_radiation_wavelength 0.71073
_diffrn_reflns_av_R_equivalents 0.1029
_diffrn_reflns_av_unetI/netI 0.0440
_diffrn_reflns_Laue_measured_fraction_full 0.999
_diffrn_reflns_Laue_measured_fraction_max 0.999
_diffrn_reflns_limit_h_max 20
_diffrn_reflns_limit_h_min -20
_diffrn_reflns_limit_k_max 10
_diffrn_reflns_limit_k_min -10
_diffrn_reflns_limit_l_max 27
_diffrn_reflns_limit_l_min -27
_diffrn_reflns_number 39849
_diffrn_reflns_point_group_measured_fraction_full 0.999
_diffrn_reflns_point_group_measured_fraction_max 0.999
_diffrn_reflns_theta_full 25.242
_diffrn_reflns_theta_max 25.500
_diffrn_reflns_theta_min 2.468
_diffrn_source 'Genix Mo'
_diffrn_source_current 1.000
_diffrn_source_power 0.050
_diffrn_source_voltage 50
_exptl_absorpt_coefficient_mu 0.744
_exptl_absorpt_correction_T_max 0.8703
_exptl_absorpt_correction_T_min 0.1026
_exptl_absorpt_correction_type multi-scan
_exptl_absorpt_process_details
;
STOE X-Red32, absorption correction by Gaussian integration, analogous to
P. Coppens, "The Evaluation of Absorption and Extinction in Single-Crystal
Structure Analysis", published in: F. R. Ahmed (Editor), "Crystallographic
Computing", Munksgaard, Copenhagen (1970), 255 - 270.
;
_exptl_crystal_colour green
_exptl_crystal_density_diffrn 1.511
_exptl_crystal_description plate
_exptl_crystal_F_000 1548
_exptl_crystal_size_max 0.250
_exptl_crystal_size_mid 0.230
_exptl_crystal_size_min 0.040
_refine_diff_density_max 1.523
_refine_diff_density_min -0.961
_refine_diff_density_rms 0.128
_refine_ls_extinction_method none
_refine_ls_goodness_of_fit_ref 1.081
_refine_ls_hydrogen_treatment constr
_refine_ls_matrix_type full
_refine_ls_number_parameters 452
_refine_ls_number_reflns 6125
_refine_ls_number_restraints 0
_refine_ls_restrained_S_all 1.081
_refine_ls_R_factor_all 0.1012
_refine_ls_R_factor_gt 0.0857
_refine_ls_shift/su_max 0.000
_refine_ls_shift/su_mean 0.000
_refine_ls_structure_factor_coef Fsqd
_refine_ls_weighting_details 'w=1/[\s^2^(Fo^2^)+(0.1064P)^2^+12.2768P] where P=(Fo^2^+2Fc^2^)/3'
_refine_ls_weighting_scheme calc
_refine_ls_wR_factor_gt 0.2129
_refine_ls_wR_factor_ref 0.2265
_reflns_Friedel_coverage 0.000
_reflns_number_gt 5216
_reflns_number_total 6125
_reflns_threshold_expression 'I > 2\s(I)'
_cod_data_source_file d2sc02910c2.cif
_cod_data_source_block C4a
_cod_original_cell_volume 3296.7(13)
_cod_original_sg_symbol_H-M 'P 21/c'
_cod_database_code 1567294
_shelx_shelxl_version_number 2018/3
_shelx_space_group_comment
;
The symmetry employed for this shelxl refinement is uniquely defined
by the following loop, which should always be used as a source of
symmetry information in preference to the above space-group names.
They are only intended as comments.
;
_shelx_estimated_absorpt_t_min 0.836
_shelx_estimated_absorpt_t_max 0.971
_exptl_absorpt_special_details
;
Afterwards scaling of reflection intensities was performed within STOE LANA.
J. Koziskova, F. Hahn, J. Richter, J. Kozisek, "Comparison of different
absorption corrections on the model structure of tetrakis(\m~2~-acetato)-
diaqua-di-copper(II)", Acta Chimica Slovaca, vol. 9, no. 2, 2016, pp. 136 - 140.
Finally a spherical absorption correction was done within STOE LANA.
;

loop_
_space_group_symop_operation_xyz
'x, y, z'
'-x, y+1/2, -z+1/2'
'-x, -y, -z'
'x, -y-1/2, z-1/2'

loop_
_atom_site_label
_atom_site_type_symbol
_atom_site_fract_x
_atom_site_fract_y
_atom_site_fract_z
_atom_site_U_iso_or_equiv
_atom_site_adp_type
_atom_site_occupancy
_atom_site_site_symmetry_order
_atom_site_calc_flag
_atom_site_refinement_flags_posn
_atom_site_refinement_flags_adp
_atom_site_refinement_flags_occupancy
_atom_site_disorder_assembly
_atom_site_disorder_group
Cu1 Cu 0.73846(4) 0.29436(7) 0.31967(3) 0.0353(2) Uani 1 1 d . . . . .
F1 F 0.6522(2) 0.7360(4) 0.10448(14) 0.0496(8) Uani 1 1 d . . . . .
B1 B 0.6679(4) 0.7466(7) 0.0471(3) 0.0419(13) Uani 1 1 d . . . . .
C1 C 0.6384(3) 0.2296(5) 0.4018(2) 0.0350(11) Uani 1 1 d . . . . .
N1 N 0.6399(3) 0.2467(5) 0.34315(18) 0.0360(9) Uani 1 1 d . . . . .
F2 F 0.6287(2) 0.6259(4) 0.00991(15) 0.0547(8) Uani 1 1 d . . . . .
B2 B 0.8545(4) 0.6939(7) 0.3251(3) 0.0432(14) Uani 1 1 d . . . . .
C2 C 0.7366(4) 0.0208(6) 0.4208(2) 0.0443(12) Uani 1 1 d . . . . .
H2A H 0.703556 -0.007312 0.378307 0.066 Uiso 1 1 calc R U . . .
H2B H 0.740804 -0.064656 0.448684 0.066 Uiso 1 1 calc R U . . .
H2C H 0.791825 0.050539 0.421480 0.066 Uiso 1 1 calc R U . . .
N2 N 0.6974(3) 0.1455(5) 0.44150(18) 0.0380(9) Uani 1 1 d . . . . .
C3 C 0.7346(4) 0.1794(7) 0.5081(2) 0.0470(13) Uani 1 1 d . . . . .
H3A H 0.794612 0.183680 0.518781 0.071 Uiso 1 1 calc R U . . .
H3B H 0.719818 0.100947 0.532733 0.071 Uiso 1 1 calc R U . . .
H3C H 0.714133 0.276010 0.517237 0.071 Uiso 1 1 calc R U . . .
N3 N 0.5822(3) 0.2956(5) 0.42278(19) 0.0388(10) Uani 1 1 d . . . . .
N4 N 0.6555(3) 0.3415(4) 0.23771(18) 0.0353(9) Uani 1 1 d . . . . .
F4 F 0.6326(2) 0.8801(4) 0.01873(15) 0.0553(9) Uani 1 1 d . . . . .
C5 C 0.5559(4) 0.2319(7) 0.4731(2) 0.0462(13) Uani 1 1 d . . . . .
H5A H 0.495783 0.223697 0.459160 0.069 Uiso 1 1 calc R U . . .
H5B H 0.574266 0.297087 0.509754 0.069 Uiso 1 1 calc R U . . .
H5C H 0.580331 0.132369 0.484008 0.069 Uiso 1 1 calc R U . . .
F5 F 0.7502(2) 0.7439(5) 0.05703(18) 0.0619(9) Uani 1 1 d . . . . .
F6 F 0.7755(2) 0.6322(4) 0.30641(14) 0.0500(8) Uani 1 1 d . . . . .
C6 C 0.5359(3) 0.4296(6) 0.3939(2) 0.0422(12) Uani 1 1 d . . . . .
H6A H 0.558769 0.469491 0.362769 0.063 Uiso 1 1 calc R U . . .
H6B H 0.540200 0.505458 0.425976 0.063 Uiso 1 1 calc R U . . .
H6C H 0.477930 0.403392 0.373690 0.063 Uiso 1 1 calc R U . . .
F7 F 0.9121(2) 0.5773(4) 0.33995(17) 0.0579(9) Uani 1 1 d . . . . .
C7 C 0.5671(3) 0.2481(6) 0.2919(2) 0.0358(11) Uani 1 1 d . . . . .
C8 C 0.4904(3) 0.1990(6) 0.2899(2) 0.0402(12) Uani 1 1 d . . . . .
H8 H 0.482803 0.161359 0.326773 0.048 Uiso 1 1 calc R U . . .
F8 F 0.8654(3) 0.7807(4) 0.37720(17) 0.0654(10) Uani 1 1 d . . . . .
C9 C 0.4222(3) 0.2029(5) 0.2341(3) 0.0406(12) Uani 1 1 d . . . . .
H9 H 0.369810 0.169102 0.234182 0.049 Uiso 1 1 calc R U . . .
F9 F 0.8658(2) 0.7780(4) 0.27721(16) 0.0578(9) Uani 1 1 d . . . . .
C10 C 0.4316(4) 0.2555(6) 0.1797(3) 0.0434(12) Uani 1 1 d . . . . .
H10 H 0.385785 0.258448 0.142484 0.052 Uiso 1 1 calc R U . . .
C13 C 0.5246(4) 0.3614(6) 0.1254(2) 0.0421(12) Uani 1 1 d . . . . .
H13 H 0.481738 0.364502 0.086459 0.051 Uiso 1 1 calc R U . . .
C12 C 0.5772(3) 0.2978(5) 0.2350(2) 0.0347(11) Uani 1 1 d . . . . .
C11 C 0.5091(3) 0.3045(5) 0.1797(2) 0.0383(11) Uani 1 1 d . . . . .
C15 C 0.6669(3) 0.3994(5) 0.1867(2) 0.0369(11) Uani 1 1 d . . . . .
C14 C 0.6005(4) 0.4102(6) 0.1303(2) 0.0424(12) Uani 1 1 d . . . . .
H14 H 0.609807 0.453128 0.094933 0.051 Uiso 1 1 calc R U . . .
C16 C 0.7503(3) 0.4559(6) 0.1902(2) 0.0429(12) Uani 1 1 d . . . . .
H16A H 0.768432 0.405775 0.158537 0.064 Uiso 1 1 calc R U . . .
H16B H 0.789510 0.434778 0.231621 0.064 Uiso 1 1 calc R U . . .
H16C H 0.747675 0.564017 0.182844 0.064 Uiso 1 1 calc R U . . .
C21 C 0.8256(3) 0.1282(6) 0.2469(2) 0.0399(12) Uani 1 1 d . . . . .
N21 N 0.8272(3) 0.1785(5) 0.30304(19) 0.0385(10) Uani 1 1 d . . . . .
C22 C 0.7051(3) -0.0261(6) 0.2369(2) 0.0408(12) Uani 1 1 d . . . . .
H22A H 0.655349 0.031364 0.233769 0.061 Uiso 1 1 calc R U . . .
H22B H 0.734962 -0.047774 0.280771 0.061 Uiso 1 1 calc R U . . .
H22C H 0.689719 -0.120222 0.213917 0.061 Uiso 1 1 calc R U . . .
N22 N 0.7576(3) 0.0604(5) 0.21055(18) 0.0393(10) Uani 1 1 d . . . . .
C24 C 0.7283(4) 0.0693(7) 0.1422(2) 0.0520(15) Uani 1 1 d . . . . .
H24A H 0.741300 -0.024120 0.124816 0.078 Uiso 1 1 calc R U . . .
H24B H 0.755475 0.152997 0.128850 0.078 Uiso 1 1 calc R U . . .
H24C H 0.668593 0.085107 0.127287 0.078 Uiso 1 1 calc R U . . .
N24 N 0.8253(3) 0.3437(5) 0.39850(18) 0.0362(9) Uani 1 1 d . . . . .
N23 N 0.8881(3) 0.1509(5) 0.2246(2) 0.0461(11) Uani 1 1 d . . . . .
C26 C 0.9470(4) 0.2731(7) 0.2458(3) 0.0558(15) Uani 1 1 d . . . . .
H26A H 0.949751 0.330673 0.209808 0.084 Uiso 1 1 calc R U . . .
H26B H 1.001524 0.231936 0.268184 0.084 Uiso 1 1 calc R U . . .
H26C H 0.929366 0.338589 0.273702 0.084 Uiso 1 1 calc R U . . .
C27 C 0.9070(5) 0.0442(7) 0.1815(3) 0.0595(17) Uani 1 1 d . . . . .
H27A H 0.887992 0.085113 0.139173 0.089 Uiso 1 1 calc R U . . .
H27B H 0.878982 -0.050904 0.182326 0.089 Uiso 1 1 calc R U . . .
H27C H 0.966583 0.027477 0.194424 0.089 Uiso 1 1 calc R U . . .
C28 C 0.8984(3) 0.1719(6) 0.3559(2) 0.0395(11) Uani 1 1 d . . . . .
C29 C 0.9658(4) 0.0818(6) 0.3643(3) 0.0483(13) Uani 1 1 d . . . . .
H29 H 0.967716 0.017637 0.331407 0.058 Uiso 1 1 calc R U . . .
C30 C 1.0320(4) 0.0823(7) 0.4203(3) 0.0548(15) Uani 1 1 d . . . . .
H30 H 1.078649 0.021180 0.423984 0.066 Uiso 1 1 calc R U . . .
C31 C 1.0307(4) 0.1694(7) 0.4698(3) 0.0543(15) Uani 1 1 d . . . . .
H31 H 1.076046 0.169727 0.507359 0.065 Uiso 1 1 calc R U . . .
C32 C 0.9602(4) 0.2591(7) 0.4636(3) 0.0477(13) Uani 1 1 d . . . . .
C33 C 0.8958(3) 0.2600(6) 0.4072(2) 0.0396(11) Uani 1 1 d . . . . .
C34 C 0.9530(4) 0.3557(7) 0.5114(2) 0.0486(14) Uani 1 1 d . . . . .
H34 H 0.994831 0.357330 0.550889 0.058 Uiso 1 1 calc R U . . .
C35 C 0.8861(4) 0.4457(6) 0.5002(2) 0.0452(13) Uani 1 1 d . . . . .
H35 H 0.882738 0.514363 0.531216 0.054 Uiso 1 1 calc R U . . .
C36 C 0.8213(3) 0.4381(6) 0.4428(2) 0.0405(12) Uani 1 1 d . . . . .
C38 C 0.7492(3) 0.5392(6) 0.4309(2) 0.0433(12) Uani 1 1 d . . . . .
H38A H 0.767371 0.643315 0.431915 0.065 Uiso 1 1 calc R U . . .
H38B H 0.723312 0.523949 0.463116 0.065 Uiso 1 1 calc R U . . .
H38C H 0.709343 0.516922 0.389958 0.065 Uiso 1 1 calc R U . . .

loop_
_atom_site_aniso_label
_atom_site_aniso_U_11
_atom_site_aniso_U_22
_atom_site_aniso_U_33
_atom_site_aniso_U_23
_atom_site_aniso_U_13
_atom_site_aniso_U_12
Cu1 0.0491(4) 0.0363(4) 0.0230(3) 0.0001(2) 0.0153(3) 0.0002(3)
F1 0.080(2) 0.0410(17) 0.0293(15) 0.0022(13) 0.0200(15) -0.0013(16)
B1 0.058(4) 0.040(3) 0.029(3) 0.004(2) 0.016(3) 0.002(3)
C1 0.048(3) 0.030(2) 0.031(2) 0.0007(19) 0.020(2) -0.003(2)
N1 0.054(3) 0.035(2) 0.0217(19) 0.0004(17) 0.0158(18) -0.0004(19)
F2 0.067(2) 0.056(2) 0.0393(17) -0.0147(15) 0.0148(15) -0.0011(16)
B2 0.055(4) 0.042(3) 0.036(3) 0.000(3) 0.019(3) 0.000(3)
C2 0.061(3) 0.040(3) 0.037(3) 0.004(2) 0.022(2) 0.003(2)
N2 0.052(2) 0.038(2) 0.028(2) 0.0029(17) 0.0172(18) 0.0004(19)
C3 0.063(3) 0.050(3) 0.029(3) 0.004(2) 0.016(2) 0.001(3)
N3 0.053(3) 0.041(2) 0.026(2) 0.0051(17) 0.0190(19) 0.0004(19)
N4 0.055(3) 0.0261(19) 0.027(2) -0.0013(16) 0.0171(18) -0.0022(18)
F4 0.077(2) 0.0505(19) 0.0421(17) 0.0140(15) 0.0242(16) 0.0067(17)
C5 0.068(4) 0.049(3) 0.031(3) 0.003(2) 0.029(3) 0.000(3)
F5 0.054(2) 0.074(2) 0.059(2) -0.0030(19) 0.0190(17) 0.0026(18)
F6 0.0541(18) 0.061(2) 0.0371(16) -0.0027(15) 0.0172(14) -0.0057(16)
C6 0.058(3) 0.035(3) 0.038(3) 0.002(2) 0.022(2) 0.008(2)
F7 0.060(2) 0.054(2) 0.064(2) 0.0146(17) 0.0257(17) 0.0093(16)
C7 0.049(3) 0.033(2) 0.031(2) -0.003(2) 0.021(2) -0.002(2)
C8 0.060(3) 0.034(3) 0.030(2) 0.000(2) 0.021(2) 0.005(2)
F8 0.091(3) 0.061(2) 0.046(2) -0.0148(17) 0.0252(19) -0.020(2)
C9 0.048(3) 0.030(2) 0.043(3) -0.004(2) 0.015(2) -0.001(2)
F9 0.072(2) 0.060(2) 0.050(2) 0.0165(16) 0.0314(18) 0.0057(17)
C10 0.058(3) 0.033(3) 0.038(3) -0.008(2) 0.014(2) 0.002(2)
C13 0.068(4) 0.034(3) 0.024(2) 0.000(2) 0.014(2) 0.009(2)
C12 0.051(3) 0.027(2) 0.027(2) -0.0022(18) 0.014(2) 0.003(2)
C11 0.059(3) 0.027(2) 0.031(2) -0.0035(19) 0.017(2) 0.001(2)
C15 0.056(3) 0.028(2) 0.033(2) -0.0008(19) 0.023(2) 0.003(2)
C14 0.070(4) 0.032(3) 0.029(2) 0.000(2) 0.023(2) 0.002(2)
C16 0.061(3) 0.040(3) 0.033(3) -0.002(2) 0.023(2) -0.002(2)
C21 0.060(3) 0.032(3) 0.034(3) 0.002(2) 0.024(2) 0.007(2)
N21 0.052(3) 0.034(2) 0.032(2) -0.0026(17) 0.0167(19) -0.0012(19)
C22 0.055(3) 0.035(3) 0.034(3) -0.001(2) 0.018(2) -0.004(2)
N22 0.057(3) 0.037(2) 0.027(2) -0.0039(17) 0.0168(19) -0.004(2)
C24 0.088(4) 0.043(3) 0.027(3) -0.005(2) 0.021(3) -0.005(3)
N24 0.051(2) 0.031(2) 0.028(2) -0.0004(17) 0.0164(18) -0.0055(18)
N23 0.063(3) 0.043(2) 0.042(2) 0.003(2) 0.031(2) 0.001(2)
C26 0.064(4) 0.047(3) 0.066(4) 0.006(3) 0.034(3) -0.005(3)
C27 0.090(5) 0.050(3) 0.057(4) -0.001(3) 0.049(4) 0.009(3)
C28 0.049(3) 0.037(3) 0.036(3) 0.003(2) 0.019(2) -0.002(2)
C29 0.055(3) 0.041(3) 0.049(3) -0.002(2) 0.018(3) 0.004(3)
C30 0.056(3) 0.046(3) 0.059(4) 0.007(3) 0.014(3) 0.007(3)
C31 0.058(4) 0.054(3) 0.046(3) 0.009(3) 0.009(3) 0.000(3)
C32 0.059(3) 0.046(3) 0.038(3) 0.006(2) 0.015(3) -0.007(3)
C33 0.048(3) 0.034(3) 0.039(3) 0.003(2) 0.019(2) -0.002(2)
C34 0.061(4) 0.050(3) 0.032(3) -0.001(2) 0.011(2) -0.015(3)
C35 0.060(3) 0.045(3) 0.031(3) -0.004(2) 0.016(2) -0.014(3)
C36 0.061(3) 0.038(3) 0.029(2) -0.003(2) 0.023(2) -0.013(2)
C38 0.058(3) 0.041(3) 0.035(3) -0.008(2) 0.021(2) -0.002(2)

loop_
_atom_type_symbol
_atom_type_description
_atom_type_scat_dispersion_real
_atom_type_scat_dispersion_imag
_atom_type_scat_source
C C 0.0033 0.0016 'International Tables Vol C Tables 4.2.6.8 and 6.1.1.4'
H H 0.0000 0.0000 'International Tables Vol C Tables 4.2.6.8 and 6.1.1.4'
B B 0.0013 0.0007 'International Tables Vol C Tables 4.2.6.8 and 6.1.1.4'
N N 0.0061 0.0033 'International Tables Vol C Tables 4.2.6.8 and 6.1.1.4'
F F 0.0171 0.0103 'International Tables Vol C Tables 4.2.6.8 and 6.1.1.4'
Cu Cu 0.3201 1.2651 'International Tables Vol C Tables 4.2.6.8 and 6.1.1.4'

loop_
_geom_angle_atom_site_label_1
_geom_angle_atom_site_label_2
_geom_angle_atom_site_label_3
_geom_angle
_geom_angle_site_symmetry_1
_geom_angle_site_symmetry_3
_geom_angle_publ_flag
N24 Cu1 N21 83.56(18) . . ?
N24 Cu1 N1 105.35(17) . . ?
N21 Cu1 N1 135.89(17) . . ?
N24 Cu1 N4 154.61(18) . . ?
N21 Cu1 N4 107.18(17) . . ?
N1 Cu1 N4 83.21(17) . . ?
F5 B1 F4 111.4(5) . . ?
F5 B1 F2 110.9(5) . . ?
F4 B1 F2 109.2(5) . . ?
F5 B1 F1 110.1(5) . . ?
F4 B1 F1 107.3(5) . . ?
F2 B1 F1 107.7(5) . . ?
N3 C1 N2 118.7(4) . . ?
N3 C1 N1 123.1(5) . . ?
N2 C1 N1 118.2(4) . . ?
C1 N1 C7 121.4(4) . . ?
C1 N1 Cu1 125.6(4) . . ?
C7 N1 Cu1 112.6(3) . . ?
F8 B2 F9 110.7(5) . . ?
F8 B2 F6 109.3(5) . . ?
F9 B2 F6 110.2(5) . . ?
F8 B2 F7 108.9(5) . . ?
F9 B2 F7 109.0(5) . . ?
F6 B2 F7 108.7(5) . . ?
N2 C2 H2A 109.5 . . ?
N2 C2 H2B 109.5 . . ?
H2A C2 H2B 109.5 . . ?
N2 C2 H2C 109.5 . . ?
H2A C2 H2C 109.5 . . ?
H2B C2 H2C 109.5 . . ?
C1 N2 C2 122.6(4) . . ?
C1 N2 C3 123.7(4) . . ?
C2 N2 C3 113.4(4) . . ?
N2 C3 H3A 109.5 . . ?
N2 C3 H3B 109.5 . . ?
H3A C3 H3B 109.5 . . ?
N2 C3 H3C 109.5 . . ?
H3A C3 H3C 109.5 . . ?
H3B C3 H3C 109.5 . . ?
C1 N3 C6 123.1(4) . . ?
C1 N3 C5 122.8(4) . . ?
C6 N3 C5 113.9(4) . . ?
C15 N4 C12 119.0(4) . . ?
C15 N4 Cu1 129.0(4) . . ?
C12 N4 Cu1 111.9(3) . . ?
N3 C5 H5A 109.5 . . ?
N3 C5 H5B 109.5 . . ?
H5A C5 H5B 109.5 . . ?
N3 C5 H5C 109.5 . . ?
H5A C5 H5C 109.5 . . ?
H5B C5 H5C 109.5 . . ?
N3 C6 H6A 109.5 . . ?
N3 C6 H6B 109.5 . . ?
H6A C6 H6B 109.5 . . ?
N3 C6 H6C 109.5 . . ?
H6A C6 H6C 109.5 . . ?
H6B C6 H6C 109.5 . . ?
C8 C7 N1 127.7(5) . . ?
C8 C7 C12 117.7(5) . . ?
N1 C7 C12 114.4(4) . . ?
C7 C8 C9 121.7(5) . . ?
C7 C8 H8 119.1 . . ?
C9 C8 H8 119.1 . . ?
C10 C9 C8 120.4(5) . . ?
C10 C9 H9 119.8 . . ?
C8 C9 H9 119.8 . . ?
C9 C10 C11 119.6(5) . . ?
C9 C10 H10 120.2 . . ?
C11 C10 H10 120.2 . . ?
C14 C13 C11 119.3(5) . . ?
C14 C13 H13 120.4 . . ?
C11 C13 H13 120.4 . . ?
N4 C12 C11 122.7(4) . . ?
N4 C12 C7 116.8(4) . . ?
C11 C12 C7 120.5(5) . . ?
C10 C11 C12 119.9(5) . . ?
C10 C11 C13 123.5(5) . . ?
C12 C11 C13 116.6(5) . . ?
N4 C15 C14 120.5(5) . . ?
N4 C15 C16 119.4(5) . . ?
C14 C15 C16 120.1(4) . . ?
C13 C14 C15 121.8(5) . . ?
C13 C14 H14 119.1 . . ?
C15 C14 H14 119.1 . . ?
C15 C16 H16A 109.5 . . ?
C15 C16 H16B 109.5 . . ?
H16A C16 H16B 109.5 . . ?
C15 C16 H16C 109.5 . . ?
H16A C16 H16C 109.5 . . ?
H16B C16 H16C 109.5 . . ?
N22 C21 N23 118.8(5) . . ?
N22 C21 N21 118.8(5) . . ?
N23 C21 N21 122.3(5) . . ?
C21 N21 C28 122.6(5) . . ?
C21 N21 Cu1 125.2(4) . . ?
C28 N21 Cu1 111.6(3) . . ?
N22 C22 H22A 109.5 . . ?
N22 C22 H22B 109.5 . . ?
H22A C22 H22B 109.5 . . ?
N22 C22 H22C 109.5 . . ?
H22A C22 H22C 109.5 . . ?
H22B C22 H22C 109.5 . . ?
C21 N22 C22 121.4(4) . . ?
C21 N22 C24 123.9(4) . . ?
C22 N22 C24 114.7(4) . . ?
N22 C24 H24A 109.5 . . ?
N22 C24 H24B 109.5 . . ?
H24A C24 H24B 109.5 . . ?
N22 C24 H24C 109.5 . . ?
H24A C24 H24C 109.5 . . ?
H24B C24 H24C 109.5 . . ?
C36 N24 C33 119.5(5) . . ?
C36 N24 Cu1 128.2(4) . . ?
C33 N24 Cu1 112.2(3) . . ?
C21 N23 C26 122.9(5) . . ?
C21 N23 C27 121.8(5) . . ?
C26 N23 C27 115.1(5) . . ?
N23 C26 H26A 109.5 . . ?
N23 C26 H26B 109.5 . . ?
H26A C26 H26B 109.5 . . ?
N23 C26 H26C 109.5 . . ?
H26A C26 H26C 109.5 . . ?
H26B C26 H26C 109.5 . . ?
N23 C27 H27A 109.5 . . ?
N23 C27 H27B 109.5 . . ?
H27A C27 H27B 109.5 . . ?
N23 C27 H27C 109.5 . . ?
H27A C27 H27C 109.5 . . ?
H27B C27 H27C 109.5 . . ?
C29 C28 N21 127.1(5) . . ?
C29 C28 C33 117.5(5) . . ?
N21 C28 C33 115.2(5) . . ?
C28 C29 C30 121.5(5) . . ?
C28 C29 H29 119.2 . . ?
C30 C29 H29 119.2 . . ?
C31 C30 C29 121.3(6) . . ?
C31 C30 H30 119.4 . . ?
C29 C30 H30 119.4 . . ?
C30 C31 C32 118.6(6) . . ?
C30 C31 H31 120.7 . . ?
C32 C31 H31 120.7 . . ?
C33 C32 C31 119.4(5) . . ?
C33 C32 C34 117.2(6) . . ?
C31 C32 C34 123.4(5) . . ?
N24 C33 C32 122.1(5) . . ?
N24 C33 C28 116.3(5) . . ?
C32 C33 C28 121.6(5) . . ?
C35 C34 C32 119.7(5) . . ?
C35 C34 H34 120.2 . . ?
C32 C34 H34 120.2 . . ?
C34 C35 C36 120.6(5) . . ?
C34 C35 H35 119.7 . . ?
C36 C35 H35 119.7 . . ?
N24 C36 C35 120.6(5) . . ?
N24 C36 C38 119.5(5) . . ?
C35 C36 C38 119.9(5) . . ?
C36 C38 H38A 109.5 . . ?
C36 C38 H38B 109.5 . . ?
H38A C38 H38B 109.5 . . ?
C36 C38 H38C 109.5 . . ?
H38A C38 H38C 109.5 . . ?
H38B C38 H38C 109.5 . . ?

loop_
_geom_bond_atom_site_label_1
_geom_bond_atom_site_label_2
_geom_bond_distance
_geom_bond_site_symmetry_2
_geom_bond_publ_flag
Cu1 N24 1.972(4) . ?
Cu1 N21 1.978(4) . ?
Cu1 N1 1.979(4) . ?
Cu1 N4 1.987(4) . ?
F1 B1 1.417(7) . ?
B1 F5 1.357(8) . ?
B1 F4 1.398(7) . ?
B1 F2 1.401(7) . ?
C1 N3 1.343(7) . ?
C1 N2 1.345(7) . ?
C1 N1 1.350(6) . ?
N1 C7 1.405(7) . ?
B2 F8 1.376(7) . ?
B2 F9 1.385(7) . ?
B2 F6 1.397(7) . ?
B2 F7 1.401(7) . ?
C2 N2 1.457(7) . ?
C2 H2A 0.9800 . ?
C2 H2B 0.9800 . ?
C2 H2C 0.9800 . ?
N2 C3 1.469(7) . ?
C3 H3A 0.9800 . ?
C3 H3B 0.9800 . ?
C3 H3C 0.9800 . ?
N3 C6 1.470(7) . ?
N3 C5 1.473(6) . ?
N4 C15 1.338(6) . ?
N4 C12 1.381(7) . ?
C5 H5A 0.9800 . ?
C5 H5B 0.9800 . ?
C5 H5C 0.9800 . ?
C6 H6A 0.9800 . ?
C6 H6B 0.9800 . ?
C6 H6C 0.9800 . ?
C7 C8 1.375(8) . ?
C7 C12 1.429(7) . ?
C8 C9 1.419(8) . ?
C8 H8 0.9500 . ?
C9 C10 1.377(8) . ?
C9 H9 0.9500 . ?
C10 C11 1.402(8) . ?
C10 H10 0.9500 . ?
C13 C14 1.343(8) . ?
C13 C11 1.436(7) . ?
C13 H13 0.9500 . ?
C12 C11 1.413(7) . ?
C15 C14 1.415(7) . ?
C15 C16 1.497(7) . ?
C14 H14 0.9500 . ?
C16 H16A 0.9800 . ?
C16 H16B 0.9800 . ?
C16 H16C 0.9800 . ?
C21 N22 1.336(7) . ?
C21 N23 1.341(7) . ?
C21 N21 1.344(6) . ?
N21 C28 1.408(7) . ?
C22 N22 1.456(6) . ?
C22 H22A 0.9800 . ?
C22 H22B 0.9800 . ?
C22 H22C 0.9800 . ?
N22 C24 1.470(6) . ?
C24 H24A 0.9800 . ?
C24 H24B 0.9800 . ?
C24 H24C 0.9800 . ?
N24 C36 1.332(6) . ?
N24 C33 1.381(7) . ?
N23 C26 1.461(8) . ?
N23 C27 1.476(7) . ?
C26 H26A 0.9800 . ?
C26 H26B 0.9800 . ?
C26 H26C 0.9800 . ?
C27 H27A 0.9800 . ?
C27 H27B 0.9800 . ?
C27 H27C 0.9800 . ?
C28 C29 1.372(8) . ?
C28 C33 1.420(7) . ?
C29 C30 1.404(8) . ?
C29 H29 0.9500 . ?
C30 C31 1.374(9) . ?
C30 H30 0.9500 . ?
C31 C32 1.421(9) . ?
C31 H31 0.9500 . ?
C32 C33 1.394(8) . ?
C32 C34 1.423(8) . ?
C34 C35 1.357(9) . ?
C34 H34 0.9500 . ?
C35 C36 1.413(8) . ?
C35 H35 0.9500 . ?
C36 C38 1.485(8) . ?
C38 H38A 0.9800 . ?
C38 H38B 0.9800 . ?
C38 H38C 0.9800 . ?

loop_
_geom_hbond_atom_site_label_D
_geom_hbond_atom_site_label_H
_geom_hbond_atom_site_label_A
_geom_hbond_distance_DH
_geom_hbond_distance_HA
_geom_hbond_distance_DA
_geom_hbond_angle_DHA
_geom_hbond_site_symmetry_A
_geom_hbond_publ_flag
C3 H3B F2 0.98 2.51 3.287(7) 136.0 4_566 yes
C5 H5A F1 0.98 2.48 3.434(7) 163.1 2_645 yes
C5 H5C F2 0.98 2.46 3.437(7) 174.7 4_566 yes
C6 H6B F4 0.98 2.41 3.260(6) 144.2 4_576 yes
C16 H16C F1 0.98 2.51 3.282(6) 135.1 . yes
C27 H27C F7 0.98 2.49 3.309(7) 141.0 2_745 yes
C38 H38B F4 0.98 2.46 3.330(6) 148.4 4_576 yes

loop_
_geom_torsion_atom_site_label_1
_geom_torsion_atom_site_label_2
_geom_torsion_atom_site_label_3
_geom_torsion_atom_site_label_4
_geom_torsion
_geom_torsion_site_symmetry_1
_geom_torsion_site_symmetry_2
_geom_torsion_site_symmetry_3
_geom_torsion_site_symmetry_4
_geom_torsion_publ_flag
N3 C1 N1 C7 -40.3(7) . . . . ?
N2 C1 N1 C7 141.4(5) . . . . ?
N3 C1 N1 Cu1 132.3(4) . . . . ?
N2 C1 N1 Cu1 -45.9(6) . . . . ?
N3 C1 N2 C2 151.9(5) . . . . ?
N1 C1 N2 C2 -29.7(7) . . . . ?
N3 C1 N2 C3 -34.9(7) . . . . ?
N1 C1 N2 C3 143.5(5) . . . . ?
N2 C1 N3 C6 156.3(5) . . . . ?
N1 C1 N3 C6 -22.0(8) . . . . ?
N2 C1 N3 C5 -29.5(7) . . . . ?
N1 C1 N3 C5 152.2(5) . . . . ?
C1 N1 C7 C8 -17.0(8) . . . . ?
Cu1 N1 C7 C8 169.4(4) . . . . ?
C1 N1 C7 C12 167.6(4) . . . . ?
Cu1 N1 C7 C12 -6.0(5) . . . . ?
N1 C7 C8 C9 -178.0(5) . . . . ?
C12 C7 C8 C9 -2.7(7) . . . . ?
C7 C8 C9 C10 0.6(8) . . . . ?
C8 C9 C10 C11 0.3(8) . . . . ?
C15 N4 C12 C11 3.3(7) . . . . ?
Cu1 N4 C12 C11 -173.1(4) . . . . ?
C15 N4 C12 C7 -175.1(4) . . . . ?
Cu1 N4 C12 C7 8.6(5) . . . . ?
C8 C7 C12 N4 -177.7(4) . . . . ?
N1 C7 C12 N4 -1.8(6) . . . . ?
C8 C7 C12 C11 4.0(7) . . . . ?
N1 C7 C12 C11 179.9(4) . . . . ?
C9 C10 C11 C12 0.9(7) . . . . ?
C9 C10 C11 C13 -179.8(5) . . . . ?
N4 C12 C11 C10 178.6(4) . . . . ?
C7 C12 C11 C10 -3.1(7) . . . . ?
N4 C12 C11 C13 -0.7(7) . . . . ?
C7 C12 C11 C13 177.6(4) . . . . ?
C14 C13 C11 C10 178.0(5) . . . . ?
C14 C13 C11 C12 -2.8(7) . . . . ?
C12 N4 C15 C14 -2.4(7) . . . . ?
Cu1 N4 C15 C14 173.2(3) . . . . ?
C12 N4 C15 C16 176.2(4) . . . . ?
Cu1 N4 C15 C16 -8.1(7) . . . . ?
C11 C13 C14 C15 3.6(8) . . . . ?
N4 C15 C14 C13 -1.0(8) . . . . ?
C16 C15 C14 C13 -179.7(5) . . . . ?
N22 C21 N21 C28 143.0(5) . . . . ?
N23 C21 N21 C28 -40.8(7) . . . . ?
N22 C21 N21 Cu1 -46.2(6) . . . . ?
N23 C21 N21 Cu1 130.0(5) . . . . ?
N23 C21 N22 C22 152.3(5) . . . . ?
N21 C21 N22 C22 -31.4(7) . . . . ?
N23 C21 N22 C24 -29.5(8) . . . . ?
N21 C21 N22 C24 146.9(5) . . . . ?
N22 C21 N23 C26 152.8(5) . . . . ?
N21 C21 N23 C26 -23.4(8) . . . . ?
N22 C21 N23 C27 -33.8(8) . . . . ?
N21 C21 N23 C27 150.0(5) . . . . ?
C21 N21 C28 C29 -19.7(8) . . . . ?
Cu1 N21 C28 C29 168.4(5) . . . . ?
C21 N21 C28 C33 165.8(5) . . . . ?
Cu1 N21 C28 C33 -6.1(5) . . . . ?
N21 C28 C29 C30 -177.8(5) . . . . ?
C33 C28 C29 C30 -3.5(8) . . . . ?
C28 C29 C30 C31 2.3(10) . . . . ?
C29 C30 C31 C32 0.6(9) . . . . ?
C30 C31 C32 C33 -2.0(9) . . . . ?
C30 C31 C32 C34 -178.6(6) . . . . ?
C36 N24 C33 C32 6.7(7) . . . . ?
Cu1 N24 C33 C32 -170.0(4) . . . . ?
C36 N24 C33 C28 -174.6(4) . . . . ?
Cu1 N24 C33 C28 8.8(6) . . . . ?
C31 C32 C33 N24 179.4(5) . . . . ?
C34 C32 C33 N24 -3.7(8) . . . . ?
C31 C32 C33 C28 0.8(8) . . . . ?
C34 C32 C33 C28 177.6(5) . . . . ?
C29 C28 C33 N24 -176.8(5) . . . . ?
N21 C28 C33 N24 -1.8(7) . . . . ?
C29 C28 C33 C32 2.0(8) . . . . ?
N21 C28 C33 C32 177.0(5) . . . . ?
C33 C32 C34 C35 -1.4(8) . . . . ?
C31 C32 C34 C35 175.3(6) . . . . ?
C32 C34 C35 C36 3.6(8) . . . . ?
C33 N24 C36 C35 -4.3(7) . . . . ?
Cu1 N24 C36 C35 171.7(4) . . . . ?
C33 N24 C36 C38 173.9(4) . . . . ?
Cu1 N24 C36 C38 -10.1(7) . . . . ?
C34 C35 C36 N24 -0.7(8) . . . . ?
C34 C35 C36 C38 -179.0(5) . . . . ?
